data_2204423
loop_
_publ_author_name
'Glagovich, Neil M.'
'Reed, Elizabeth M.'
'Crundwell, Guy'
'Updegraff, James B. III'
'Zeller, Matthias'
'Hunter, Allen D.'

_publ_section_title
;
 <i>N</i>-(9<i>H</i>-Fluoren-9-ylidene)-<i>N</i>-(-2-methoxyphenyl)amine
;
_journal_issue 11
_journal_name_full 'Acta Crystallographica Section E'
_journal_page_first o2000
_journal_page_last o2001
_journal_paper_doi 10.1107/S1600536804024018
_journal_volume 60
_journal_year 2004
_chemical_formula_iupac 'C20 H15 N O'
_chemical_formula_moiety 'C20 H15 N O'
_chemical_formula_sum 'C20 H15 N O'
_chemical_formula_weight 285.33
_chemical_melting_point 407
_chemical_name_systematic
;
N-(9H-fluoren-9-ylidene)-N-(-2-methoxyphenyl)amine
;
_space_group_IT_number 14
_symmetry_cell_setting monoclinic
_symmetry_space_group_name_Hall '-P 2ybc'
_symmetry_space_group_name_H-M 'P 1 21/c 1'
_atom_sites_solution_hydrogens geom
_atom_sites_solution_primary direct
_atom_sites_solution_secondary difmap
_cell_angle_alpha 90.00
_cell_angle_beta 116.8320(10)
_cell_angle_gamma 90.00
_cell_formula_units_Z 4
_cell_length_a 11.0517(5)
_cell_length_b 9.3304(4)
_cell_length_c 15.6876(9)
_cell_measurement_reflns_used 12300
_cell_measurement_temperature 100(2)
_cell_measurement_theta_max 31.7
_cell_measurement_theta_min 2.18
_cell_volume 1443.49(12)
_computing_cell_refinement SMART
_computing_data_collection 'SMART (Bruker, 1997-1999)'
_computing_data_reduction 'SAINT-Plus (Bruker, 1997-1999)'
_computing_molecular_graphics 'ORTEP-3 (Farrugia, 1997)'
_computing_publication_material SHELXL97
_computing_structure_refinement 'SHELXL97 (Sheldrick, 1997)'
_computing_structure_solution 'SHELXS97 (Sheldrick, 1997)'
_diffrn_ambient_temperature 100(2)
_diffrn_measured_fraction_theta_full 0.999
_diffrn_measured_fraction_theta_max 0.999
_diffrn_measurement_device_type 'Bruker SMART APEX CCD area-detector'
_diffrn_measurement_method \w
_diffrn_radiation_monochromator graphite
_diffrn_radiation_source 'sealed tube'
_diffrn_radiation_type MoK\a
_diffrn_radiation_wavelength 0.71073
_diffrn_reflns_av_R_equivalents 0.0179
_diffrn_reflns_av_sigmaI/netI 0.0159
_diffrn_reflns_limit_h_max 14
_diffrn_reflns_limit_h_min -14
_diffrn_reflns_limit_k_max 12
_diffrn_reflns_limit_k_min -12
_diffrn_reflns_limit_l_max 20
_diffrn_reflns_limit_l_min -20
_diffrn_reflns_number 12925
_diffrn_reflns_theta_full 28.28
_diffrn_reflns_theta_max 28.28
_diffrn_reflns_theta_min 2.07
_diffrn_standards_decay_% 0
_diffrn_standards_interval_count 0
_diffrn_standards_number 0
_exptl_absorpt_coefficient_mu 0.081
_exptl_absorpt_correction_T_max 0.960
_exptl_absorpt_correction_T_min 0.951
_exptl_absorpt_correction_type multi-scan
_exptl_absorpt_process_details '(SADABS; Sheldrick, 2003)'
_exptl_crystal_colour orange
_exptl_crystal_density_diffrn 1.313
_exptl_crystal_density_meas ?
_exptl_crystal_density_method .
_exptl_crystal_description block
_exptl_crystal_F_000 600
_exptl_crystal_size_max 0.6
_exptl_crystal_size_mid 0.6
_exptl_crystal_size_min 0.5
_refine_diff_density_max 0.453
_refine_diff_density_min -0.232
_refine_ls_extinction_method none
_refine_ls_goodness_of_fit_ref 1.085
_refine_ls_hydrogen_treatment constr
_refine_ls_matrix_type full
_refine_ls_number_parameters 200
_refine_ls_number_reflns 3578
_refine_ls_number_restraints 0
_refine_ls_restrained_S_all 1.085
_refine_ls_R_factor_all 0.0535
_refine_ls_R_factor_gt 0.0511
_refine_ls_shift/su_max 0.001
_refine_ls_shift/su_mean 0.000
_refine_ls_structure_factor_coef Fsqd
_refine_ls_weighting_details 'calc w = 1/[\s^2^(Fo^2^)+(0.0802P)^2^+0.4989P] where P = (Fo^2^+2Fc^2^)/3'
_refine_ls_weighting_scheme calc
_refine_ls_wR_factor_gt 0.1365
_refine_ls_wR_factor_ref 0.1386
_reflns_number_gt 3381
_reflns_number_total 3578
_reflns_threshold_expression I>2\s(I)
_cod_data_source_file ac6121.cif
_cod_data_source_block I
_cod_depositor_comments
;
The following automatic conversions were performed:
'_geom_bond_publ_flag' value 'NO' changed to 'no' according to
'/home/saulius/struct/CIF-dictionaries/cif_core.dic' dictionary named
'cif_core.dic' version 2.4.1 from 2010-06-29 (40
times).

'_geom_angle_publ_flag' value 'NO' changed to 'no' according to
'/home/saulius/struct/CIF-dictionaries/cif_core.dic' dictionary named
'cif_core.dic' version 2.4.1 from 2010-06-29 (65
times).

'_geom_torsion_publ_flag' value 'NO' changed to 'no' according to
'/home/saulius/struct/CIF-dictionaries/cif_core.dic' dictionary named
'cif_core.dic' version 2.4.1 from 2010-06-29 (51 time).

Automatic conversion script
Id: cif_fix_enum 1527 2010-12-29 10:47:43Z saulius 

The following automatic conversions were performed:

'_geom_bond_publ_flag' value 'NO' changed to 'no' according to
/home/saulius/struct/CIF-dictionaries/cif_core.dic dictionary named
'cif_core.dic' version 2.4.1 from 2010-06-29 (40
times).

'_geom_angle_publ_flag' value 'NO' changed to 'no' according
to /home/saulius/struct/CIF-dictionaries/cif_core.dic dictionary
named 'cif_core.dic' version 2.4.1 from 2010-06-29 (65
times).

'_geom_torsion_publ_flag' value 'NO' changed to 'no'
according to /home/saulius/struct/CIF-dictionaries/cif_core.dic
dictionary named 'cif_core.dic' version 2.4.1 from 2010-06-29 (51
time).

Automatic conversion script
Id: cif_fix_values 1715 2011-07-08 13:25:40Z adriana 
;
_cod_original_sg_symbol_H-M 'P 21/c'
_cod_database_code 2204423
_cod_database_fobs_code 2204423

loop_
_symmetry_equiv_pos_as_xyz
'x, y, z'
'-x, y+1/2, -z+1/2'
'-x, -y, -z'
'x, -y-1/2, z-1/2'

loop_
_atom_site_label
_atom_site_fract_x
_atom_site_fract_y
_atom_site_fract_z
_atom_site_U_iso_or_equiv
_atom_site_adp_type
_atom_site_calc_flag
_atom_site_refinement_flags
_atom_site_occupancy
_atom_site_type_symbol
O1 0.84155(10) 0.21629(10) 0.19758(7) 0.0293(2) Uani d . 1 O
N1 0.89284(11) 0.41806(11) 0.09280(8) 0.0232(2) Uani d . 1 N
C1 0.68909(13) 0.19529(13) -0.07085(9) 0.0225(3) Uani d . 1 C
H1A 0.7697 0.1428 -0.0340 0.027 Uiso calc R 1 H
C2 0.57988(14) 0.13121(14) -0.14745(9) 0.0257(3) Uani d . 1 C
H2A 0.5868 0.0343 -0.1634 0.031 Uiso calc R 1 H
C3 0.46097(14) 0.20717(15) -0.20084(9) 0.0272(3) Uani d . 1 C
H3A 0.3878 0.1615 -0.2526 0.033 Uiso calc R 1 H
C4 0.44796(13) 0.34949(15) -0.17924(9) 0.0257(3) Uani d . 1 C
H4A 0.3663 0.4008 -0.2152 0.031 Uiso calc R 1 H
C5 0.48311(14) 0.67726(14) -0.09553(10) 0.0268(3) Uani d . 1 C
H5A 0.3939 0.6679 -0.1460 0.032 Uiso calc R 1 H
C6 0.52862(15) 0.80676(14) -0.04736(11) 0.0303(3) Uani d . 1 C
H6A 0.4694 0.8871 -0.0658 0.036 Uiso calc R 1 H
C7 0.65843(16) 0.82111(14) 0.02695(11) 0.0302(3) Uani d . 1 C
H7A 0.6870 0.9112 0.0578 0.036 Uiso calc R 1 H
C8 0.74776(14) 0.70452(14) 0.05697(10) 0.0262(3) Uani d . 1 C
H8A 0.8361 0.7131 0.1087 0.031 Uiso calc R 1 H
C9 0.77374(12) 0.43601(12) 0.02524(8) 0.0197(2) Uani d . 1 C
C10 0.67717(12) 0.33749(13) -0.04984(8) 0.0199(2) Uani d . 1 C
C11 0.55665(12) 0.41459(13) -0.10429(9) 0.0215(3) Uani d . 1 C
C12 0.57253(13) 0.56218(13) -0.06729(9) 0.0222(3) Uani d . 1 C
C13 0.70251(13) 0.57638(12) 0.00852(9) 0.0218(3) Uani d . 1 C
C14 0.95705(12) 0.28210(13) 0.10895(9) 0.0218(3) Uani d . 1 C
C15 0.93461(12) 0.17910(13) 0.16577(9) 0.0224(3) Uani d . 1 C
C16 1.00403(13) 0.04971(14) 0.18537(9) 0.0248(3) Uani d . 1 C
H16A 0.9889 -0.0203 0.2235 0.030 Uiso calc R 1 H
C17 1.09583(13) 0.02271(14) 0.14901(9) 0.0271(3) Uani d . 1 C
H17A 1.1423 -0.0664 0.1619 0.033 Uiso calc R 1 H
C18 1.11985(14) 0.12432(15) 0.09440(10) 0.0289(3) Uani d . 1 C
H18A 1.1828 0.1052 0.0700 0.035 Uiso calc R 1 H
C19 1.05154(13) 0.25466(14) 0.07532(9) 0.0259(3) Uani d . 1 C
H19A 1.0696 0.3254 0.0390 0.031 Uiso calc R 1 H
C20 0.81970(14) 0.11575(15) 0.25791(10) 0.0302(3) Uani d . 1 C
H20A 0.7531 0.1546 0.2769 0.045 Uiso calc R 1 H
H20B 0.9054 0.0980 0.3150 0.045 Uiso calc R 1 H
H20C 0.7856 0.0256 0.2232 0.045 Uiso calc R 1 H

loop_
_atom_site_aniso_label
_atom_site_aniso_U_11
_atom_site_aniso_U_22
_atom_site_aniso_U_33
_atom_site_aniso_U_12
_atom_site_aniso_U_13
_atom_site_aniso_U_23
O1 0.0319(5) 0.0260(5) 0.0370(5) 0.0089(4) 0.0218(4) 0.0074(4)
N1 0.0261(5) 0.0190(5) 0.0246(5) 0.0032(4) 0.0115(4) 0.0002(4)
C1 0.0265(6) 0.0201(6) 0.0234(6) 0.0037(4) 0.0135(5) 0.0016(4)
C2 0.0330(7) 0.0229(6) 0.0250(6) -0.0011(5) 0.0164(5) -0.0028(5)
C3 0.0281(6) 0.0311(7) 0.0221(6) -0.0044(5) 0.0111(5) -0.0011(5)
C4 0.0246(6) 0.0294(6) 0.0238(6) 0.0025(5) 0.0113(5) 0.0060(5)
C5 0.0310(6) 0.0246(6) 0.0308(6) 0.0095(5) 0.0190(5) 0.0100(5)
C6 0.0420(8) 0.0205(6) 0.0401(7) 0.0134(5) 0.0287(7) 0.0110(5)
C7 0.0455(8) 0.0171(6) 0.0386(7) 0.0041(5) 0.0284(7) 0.0024(5)
C8 0.0343(7) 0.0195(6) 0.0301(6) 0.0019(5) 0.0190(6) 0.0005(5)
C9 0.0256(6) 0.0154(5) 0.0223(5) 0.0029(4) 0.0144(5) 0.0015(4)
C10 0.0234(6) 0.0189(5) 0.0201(5) 0.0018(4) 0.0123(5) 0.0016(4)
C11 0.0248(6) 0.0211(6) 0.0229(6) 0.0038(4) 0.0146(5) 0.0050(4)
C12 0.0283(6) 0.0194(6) 0.0251(6) 0.0052(5) 0.0175(5) 0.0057(4)
C13 0.0289(6) 0.0168(5) 0.0258(6) 0.0049(4) 0.0178(5) 0.0044(4)
C14 0.0210(5) 0.0196(6) 0.0212(5) 0.0026(4) 0.0063(4) -0.0006(4)
C15 0.0199(5) 0.0231(6) 0.0223(6) 0.0026(4) 0.0077(4) -0.0004(4)
C16 0.0255(6) 0.0234(6) 0.0234(6) 0.0041(5) 0.0092(5) 0.0031(4)
C17 0.0267(6) 0.0246(6) 0.0280(6) 0.0094(5) 0.0106(5) 0.0029(5)
C18 0.0282(6) 0.0309(7) 0.0302(7) 0.0080(5) 0.0155(5) 0.0026(5)
C19 0.0264(6) 0.0249(6) 0.0263(6) 0.0033(5) 0.0118(5) 0.0028(5)
C20 0.0320(7) 0.0297(7) 0.0339(7) 0.0046(5) 0.0193(6) 0.0051(5)

loop_
_atom_type_symbol
_atom_type_description
_atom_type_scat_dispersion_real
_atom_type_scat_dispersion_imag
_atom_type_scat_source
C C 0.0033 0.0016 'International Tables Vol C Tables 4.2.6.8 and 6.1.1.4'
H H 0.0000 0.0000 'International Tables Vol C Tables 4.2.6.8 and 6.1.1.4'
N N 0.0061 0.0033 'International Tables Vol C Tables 4.2.6.8 and 6.1.1.4'
O O 0.0106 0.0060 'International Tables Vol C Tables 4.2.6.8 and 6.1.1.4'

loop_
_geom_angle_atom_site_label_1
_geom_angle_atom_site_label_2
_geom_angle_atom_site_label_3
_geom_angle
_geom_angle_publ_flag
C15 O1 C20 116.91(10) no
C9 N1 C14 120.75(11) no
C10 C1 C2 118.43(12) no
C10 C1 H1A 120.8 no
C2 C1 H1A 120.8 no
C3 C2 C1 120.96(12) no
C3 C2 H2A 119.5 no
C1 C2 H2A 119.5 no
C2 C3 C4 120.79(12) no
C2 C3 H3A 119.6 no
C4 C3 H3A 119.6 no
C11 C4 C3 118.62(12) no
C11 C4 H4A 120.7 no
C3 C4 H4A 120.7 no
C12 C5 C6 117.81(13) no
C12 C5 H5A 121.1 no
C6 C5 H5A 121.1 no
C7 C6 C5 121.51(12) no
C7 C6 H6A 119.2 no
C5 C6 H6A 119.2 no
C6 C7 C8 120.82(13) no
C6 C7 H7A 119.6 no
C8 C7 H7A 119.6 no
C13 C8 C7 117.48(13) no
C13 C8 H8A 121.3 no
C7 C8 H8A 121.3 no
N1 C9 C13 121.83(11) no
N1 C9 C10 132.55(11) no
C13 C9 C10 105.62(10) no
C1 C10 C11 120.54(12) no
C1 C10 C9 131.63(11) no
C11 C10 C9 107.84(10) no
C4 C11 C10 120.65(12) no
C4 C11 C12 130.35(12) no
C10 C11 C12 109.00(11) no
C5 C12 C13 120.53(12) no
C5 C12 C11 130.94(12) no
C13 C12 C11 108.52(10) no
C8 C13 C12 121.82(11) no
C8 C13 C9 129.20(12) no
C12 C13 C9 108.97(10) no
C19 C14 C15 119.49(11) no
C19 C14 N1 119.84(11) no
C15 C14 N1 120.44(11) no
O1 C15 C16 124.62(11) no
O1 C15 C14 115.61(11) no
C16 C15 C14 119.76(11) no
C15 C16 C17 119.89(12) no
C15 C16 H16A 120.1 no
C17 C16 H16A 120.1 no
C18 C17 C16 120.61(12) no
C18 C17 H17A 119.7 no
C16 C17 H17A 119.7 no
C17 C18 C19 119.73(12) no
C17 C18 H18A 120.1 no
C19 C18 H18A 120.1 no
C14 C19 C18 120.48(12) no
C14 C19 H19A 119.8 no
C18 C19 H19A 119.8 no
O1 C20 H20A 109.5 no
O1 C20 H20B 109.5 no
H20A C20 H20B 109.5 no
O1 C20 H20C 109.5 no
H20A C20 H20C 109.5 no
H20B C20 H20C 109.5 no

loop_
_geom_bond_atom_site_label_1
_geom_bond_atom_site_label_2
_geom_bond_distance
_geom_bond_publ_flag
O1 C15 1.3750(15) no
O1 C20 1.4284(16) no
N1 C9 1.2746(16) no
N1 C14 1.4194(15) no
C1 C10 1.3877(16) no
C1 C2 1.3960(18) no
C1 H1A 0.9500 no
C2 C3 1.3919(19) no
C2 H2A 0.9500 no
C3 C4 1.3938(19) no
C3 H3A 0.9500 no
C4 C11 1.3854(18) no
C4 H4A 0.9500 no
C5 C12 1.3895(17) no
C5 C6 1.393(2) no
C5 H5A 0.9500 no
C6 C7 1.388(2) no
C6 H6A 0.9500 no
C7 C8 1.4000(18) no
C7 H7A 0.9500 no
C8 C13 1.3835(18) no
C8 H8A 0.9500 no
C9 C13 1.4891(15) no
C9 C10 1.4955(17) no
C10 C11 1.4122(16) no
C11 C12 1.4738(17) no
C12 C13 1.3976(18) no
C14 C19 1.3898(18) no
C14 C15 1.4069(17) no
C15 C16 1.3885(17) no
C16 C17 1.3929(18) no
C16 H16A 0.9500 no
C17 C18 1.3815(19) no
C17 H17A 0.9500 no
C18 C19 1.3909(18) no
C18 H18A 0.9500 no
C19 H19A 0.9500 no
C20 H20A 0.9800 no
C20 H20B 0.9800 no
C20 H20C 0.9800 no

loop_
_geom_torsion_atom_site_label_1
_geom_torsion_atom_site_label_2
_geom_torsion_atom_site_label_3
_geom_torsion_atom_site_label_4
_geom_torsion
_geom_torsion_publ_flag
C10 C1 C2 C3 -0.88(19) no
C1 C2 C3 C4 0.1(2) no
C2 C3 C4 C11 0.92(19) no
C12 C5 C6 C7 -0.50(19) no
C5 C6 C7 C8 -0.9(2) no
C6 C7 C8 C13 1.31(19) no
C14 N1 C9 C13 178.18(11) no
C14 N1 C9 C10 -1.6(2) no
C2 C1 C10 C11 0.63(18) no
C2 C1 C10 C9 -179.36(12) no
N1 C9 C10 C1 -2.0(2) no
C13 C9 C10 C1 178.26(12) no
N1 C9 C10 C11 178.04(13) no
C13 C9 C10 C11 -1.73(13) no
C3 C4 C11 C10 -1.16(18) no
C3 C4 C11 C12 178.52(12) no
C1 C10 C11 C4 0.39(18) no
C9 C10 C11 C4 -179.62(11) no
C1 C10 C11 C12 -179.36(10) no
C9 C10 C11 C12 0.64(13) no
C6 C5 C12 C13 1.46(18) no
C6 C5 C12 C11 -178.70(12) no
C4 C11 C12 C5 1.2(2) no
C10 C11 C12 C5 -179.06(12) no
C4 C11 C12 C13 -178.92(12) no
C10 C11 C12 C13 0.79(13) no
C7 C8 C13 C12 -0.34(18) no
C7 C8 C13 C9 -179.16(12) no
C5 C12 C13 C8 -1.06(18) no
C11 C12 C13 C8 179.06(11) no
C5 C12 C13 C9 177.97(11) no
C11 C12 C13 C9 -1.90(13) no
N1 C9 C13 C8 1.4(2) no
C10 C9 C13 C8 -178.81(12) no
N1 C9 C13 C12 -177.56(11) no
C10 C9 C13 C12 2.25(13) no
C9 N1 C14 C19 99.66(15) no
C9 N1 C14 C15 -85.84(15) no
C20 O1 C15 C16 2.46(19) no
C20 O1 C15 C14 -178.10(11) no
C19 C14 C15 O1 178.69(11) no
N1 C14 C15 O1 4.17(17) no
C19 C14 C15 C16 -1.83(18) no
N1 C14 C15 C16 -176.36(11) no
O1 C15 C16 C17 179.65(12) no
C14 C15 C16 C17 0.23(19) no
C15 C16 C17 C18 0.8(2) no
C16 C17 C18 C19 -0.2(2) no
C15 C14 C19 C18 2.46(19) no
N1 C14 C19 C18 177.02(12) no
C17 C18 C19 C14 -1.5(2) no

loop_
_cod_related_entry_id
_cod_related_entry_database
_cod_related_entry_code
1 ChemSpider 21130371
